data_7161176
loop_
_publ_author_name
'Marchenko, Sergey S.'
'Sokha, Samita J.'
'Demidov, Oleg P.'
'Chernyshev, Anatoly V.'
'Metelitsa, Anatoly V.'
'Brig, Sergei S.'
'Prolomov, Ilya V.'
'Medvedev, Michael'
'Gulevskaya, Anna V.'

_publ_section_title
;
 Azine-fused [6]carbohelicenes: synthesis, crystal structure,
 stereoisomerism and optical properties
;
_journal_name_full 'Organic &amp; Biomolecular Chemistry'
_journal_paper_doi 10.1039/D6OB00620E
_journal_year 2026
_chemical_formula_moiety 'C36 H23 N'
_chemical_formula_sum 'C36 H23 N'
_chemical_formula_weight 469.55
_chemical_name_systematic 17-(p-Tolyl)naphtho[2,1-f]phenanthro[4,3-h]quinoline
_space_group_crystal_system monoclinic
_space_group_IT_number 14
_space_group_name_Hall '-P 2yn'
_space_group_name_H-M_alt 'P 1 21/n 1'
_atom_sites_solution_hydrogens geom
_atom_sites_solution_primary dual
_audit_creation_date 2026-01-16
_audit_creation_method
;
Olex2 1.5
(compiled 2025.07.13 svn.rb7424aed for OlexSys, GUI svn.r7314)
;
_audit_update_record
;
2026-04-09 deposited with the CCDC.	2026-05-19 downloaded from the CCDC.
;
_cell_angle_alpha 90
_cell_angle_beta 96.0260(10)
_cell_angle_gamma 90
_cell_formula_units_Z 4
_cell_length_a 7.55800(10)
_cell_length_b 27.3194(3)
_cell_length_c 11.51920(10)
_cell_measurement_reflns_used 16228
_cell_measurement_temperature 99.8(3)
_cell_measurement_theta_max 75.9280
_cell_measurement_theta_min 4.1370
_cell_volume 2365.34(5)
_computing_cell_refinement 'CrysAlisPro 1.171.43.90 (Rigaku OD, 2023)'
_computing_data_collection 'CrysAlisPro system (CCD 43.90 64-bit (release 15-09-2023))'
_computing_data_reduction 'CrysAlisPro 1.171.43.90 (Rigaku OD, 2023)'
_computing_molecular_graphics 'Olex2 1.5 (Dolomanov et al., 2009)'
_computing_publication_material 'Olex2 1.5 (Dolomanov et al., 2009)'
_computing_structure_refinement 'SHELXL 2019/2 (Sheldrick, 2015)'
_computing_structure_solution 'SHELXT 2018/2 (Sheldrick, 2018)'
_diffrn_ambient_environment N~2~
_diffrn_ambient_temperature 99.8(3)
_diffrn_detector 'CCD plate'
_diffrn_detector_area_resol_mean 5.2529
_diffrn_detector_type AtlasS2
_diffrn_measured_fraction_theta_full 1.000
_diffrn_measured_fraction_theta_max 0.995
_diffrn_measurement_details
;
List of Runs (angles in degrees, time in seconds):

  # Type    Start    End  Width  t~exp~   \w     \q     \k     \f   Frames
#--------------------------------------------------------------------------
  1  \w   -103.00 -16.00   1.00    1.00    --  -41.35 147.00 -65.00   87
  2  \w   -114.00 -63.00   1.00    1.00    --  -41.35-147.00-115.00   51
  3  \w    -87.00  -6.00   1.00    1.00    --  -41.35 125.00 128.00   81
  4  \w     38.00 112.00   1.00    1.00    --   41.35-147.00-115.00   74
  5  \w     39.00 128.00   1.00    2.16    --  112.00-147.00-115.00   89
  6  \w     97.00 178.00   1.00    2.16    --  112.00 125.00 128.00   81
  7  \w     41.00 112.00   1.00    2.16    --  112.00-125.00  50.00   71
  8  \w     85.00 168.00   1.00    2.16    --  112.00 147.00 -65.00   83
  9  \w    -69.00  32.00   1.00    1.00    --  -41.35  57.00   0.00  101
 10  \w   -116.00 -17.00   1.00    1.00    --  -41.35 -38.00-150.00   99
 11  \w    -21.00  74.00   1.00    1.00    --   41.35 -77.00 150.00   95
 12  \w     30.00 106.00   1.00    2.16    --  112.00 -95.00 -90.00   76
 13  \w     39.00 109.00   1.00    2.16    --  112.00-111.00-120.00   70
 14  \w     39.00 109.00   1.00    2.16    --  112.00-111.00  90.00   70
 15  \w    103.00 178.00   1.00    2.16    --  112.00  77.00-120.00   75
 16  \w     39.00 109.00   1.00    2.16    --  112.00-111.00  60.00   70
 17  \w     39.00 109.00   1.00    2.16    --  112.00-111.00  60.00   70
 18  \w     39.00 109.00   1.00    2.16    --  112.00-111.00 120.00   70
 19  \w     39.00 109.00   1.00    2.16    --  112.00-111.00 120.00   70
 20  \w     33.00 149.00   1.00    2.16    --  112.00 -22.00-150.11  116
 21  \w     39.00 109.00   1.00    2.16    --  112.00-111.00-180.00   70
 22  \w     39.00 109.00   1.00    2.16    --  112.00-111.00 150.00   70
 23  \w     40.00 135.00   1.00    2.16    --  112.00 -61.00 -30.00   95
 24  \w     40.00 135.00   1.00    2.16    --  112.00 -61.00 -30.00   95
 25  \w     50.00  77.00   1.00    2.16    --  112.00 -95.00 -30.00   27
 26  \w     80.00 105.00   1.00    2.16    --  112.00 -95.00 -30.00   25
 27  \w     72.00  99.00   1.00    2.16    --  112.00-111.00 -90.00   27
 28  \w     97.00 177.00   1.00    2.16    --  112.00  15.00 -30.00   80
 29  \w    131.00 173.00   1.00    2.16    --  112.00  77.00-180.00   42
 30  \w     40.00  66.00   1.00    2.16    --  112.00   0.00-180.00   26
 31  \w     77.00 118.00   1.00    2.16    --  112.00 -30.00-120.00   41
 32  \w     53.00  79.00   1.00    2.16    --  112.00-135.00 147.00   26
 33  \w    106.00 132.00   1.00    2.16    --  112.00  77.00-180.00   26
 34  \w     81.00 106.00   1.00    2.16    --  112.00 -95.00-180.00   25
 35  \w     51.00  77.00   1.00    2.16    --  112.00 -45.00-180.00   26
 36  \w     51.00  77.00   1.00    2.16    --  112.00 -45.00 -90.00   26
 37  \w    130.00 156.00   1.00    2.16    --  112.00   0.00-180.00   26
;
_diffrn_measurement_device 'four-circle diffractometer'
_diffrn_measurement_device_type 'SuperNova, Dual, Cu at home/near, AtlasS2'
_diffrn_measurement_method '\w scans'
_diffrn_orient_matrix_type 'CrysAlisPro convention (1999,Acta A55,543-557)'
_diffrn_orient_matrix_UB_11 -0.1903455000
_diffrn_orient_matrix_UB_12 0.0004193000
_diffrn_orient_matrix_UB_13 0.0364764000
_diffrn_orient_matrix_UB_21 -0.0045283000
_diffrn_orient_matrix_UB_22 0.0562236000
_diffrn_orient_matrix_UB_23 -0.0102473000
_diffrn_orient_matrix_UB_31 -0.0758365000
_diffrn_orient_matrix_UB_32 -0.0043831000
_diffrn_orient_matrix_UB_33 -0.1290324000
_diffrn_radiation_monochromator mirror
_diffrn_radiation_probe x-ray
_diffrn_radiation_type 'Cu K\a'
_diffrn_radiation_wavelength 1.54184
_diffrn_reflns_av_R_equivalents 0.0308
_diffrn_reflns_av_unetI/netI 0.0196
_diffrn_reflns_Laue_measured_fraction_full 1.000
_diffrn_reflns_Laue_measured_fraction_max 0.995
_diffrn_reflns_limit_h_max 9
_diffrn_reflns_limit_h_min -9
_diffrn_reflns_limit_k_max 34
_diffrn_reflns_limit_k_min -34
_diffrn_reflns_limit_l_max 10
_diffrn_reflns_limit_l_min -14
_diffrn_reflns_number 32709
_diffrn_reflns_point_group_measured_fraction_full 1.000
_diffrn_reflns_point_group_measured_fraction_max 0.995
_diffrn_reflns_theta_full 67.684
_diffrn_reflns_theta_max 76.185
_diffrn_reflns_theta_min 3.235
_diffrn_source 'micro-focus sealed X-ray tube'
_diffrn_source_type 'SuperNova (Cu) X-ray Source'
_exptl_absorpt_coefficient_mu 0.579
_exptl_absorpt_correction_T_max 1.000
_exptl_absorpt_correction_T_min 0.506
_exptl_absorpt_correction_type gaussian
_exptl_absorpt_process_details
;
CrysAlisPro 1.171.43.90 (Rigaku Oxford Diffraction, 2023)
Numerical absorption correction based on gaussian integration over
a multifaceted crystal model
Empirical absorption correction using spherical harmonics,
implemented in SCALE3 ABSPACK scaling algorithm.
;
_exptl_crystal_colour yellow
_exptl_crystal_colour_primary yellow
_exptl_crystal_density_diffrn 1.319
_exptl_crystal_description plate
_exptl_crystal_F_000 984
_exptl_crystal_size_max 0.47
_exptl_crystal_size_mid 0.33
_exptl_crystal_size_min 0.07
_refine_diff_density_max 0.287
_refine_diff_density_min -0.201
_refine_diff_density_rms 0.045
_refine_ls_extinction_method none
_refine_ls_goodness_of_fit_ref 1.063
_refine_ls_hydrogen_treatment constr
_refine_ls_matrix_type full
_refine_ls_number_parameters 335
_refine_ls_number_reflns 4939
_refine_ls_number_restraints 0
_refine_ls_restrained_S_all 1.063
_refine_ls_R_factor_all 0.0463
_refine_ls_R_factor_gt 0.0425
_refine_ls_shift/su_max 0.001
_refine_ls_shift/su_mean 0.000
_refine_ls_structure_factor_coef Fsqd
_refine_ls_weighting_details 'w=1/[\s^2^(Fo^2^)+(0.0476P)^2^+1.3054P] where P=(Fo^2^+2Fc^2^)/3'
_refine_ls_weighting_scheme calc
_refine_ls_wR_factor_gt 0.1072
_refine_ls_wR_factor_ref 0.1099
_reflns_Friedel_coverage 0.000
_reflns_number_gt 4487
_reflns_number_total 4939
_reflns_threshold_expression 'I > 2\s(I)'
_cod_data_source_file d6ob00620e2.cif
_cod_data_source_block d_67_100_autored
_cod_database_code 7161176
_shelx_shelxl_version_number 2019/2
_chemical_oxdiff_formula 'C36 H23 N'
_shelx_space_group_comment
;
The symmetry employed for this shelxl refinement is uniquely defined
by the following loop, which should always be used as a source of
symmetry information in preference to the above space-group names.
They are only intended as comments.
;
_cell_oxdiff_angle_alpha 90.0387(15)
_cell_oxdiff_angle_beta 96.0163(13)
_cell_oxdiff_angle_gamma 89.9850(16)
_cell_oxdiff_length_a 7.55853(12)
_cell_oxdiff_length_b 27.3171(7)
_cell_oxdiff_length_c 11.51913(17)
_cell_oxdiff_measurement_reflns_used 16228
_cell_oxdiff_volume 2365.33(8)
_shelx_estimated_absorpt_t_max 0.961
_shelx_estimated_absorpt_t_min 0.772
_olex2_refinement_description
;
1. Fixed Uiso
 At 1.2 times of:
  All C(H) groups
 At 1.5 times of:
  All C(H,H,H) groups
2.a Aromatic/amide H refined with riding coordinates:
 C8(H8), C10(H10), C16(H16), C20(H20), C27(H27), C34(H34), C11(H11), C23(H23),
 C31(H31), C21(H21), C14(H14), C17(H17), C29(H29), C30(H30), C28(H28), C13(H13),
  C22(H22), C35(H35), C37(H37), C36(H36)
2.b Idealised Me refined as rotating group:
 C15(H15A,H15B,H15C)
;
_olex2_submission_special_instructions 'No special instructions were received'
_oxdiff_exptl_absorpt_empirical_details
;
Empirical correction (ABSPACK) includes:
- Absorption correction using spherical harmonics
- Frame scaling
;
_oxdiff_exptl_absorpt_empirical_full_max 1.356
_oxdiff_exptl_absorpt_empirical_full_min 0.754

loop_
_space_group_symop_operation_xyz
'x, y, z'
'-x+1/2, y+1/2, -z+1/2'
'-x, -y, -z'
'x-1/2, -y-1/2, z-1/2'

loop_
_atom_site_label
_atom_site_type_symbol
_atom_site_fract_x
_atom_site_fract_y
_atom_site_fract_z
_atom_site_U_iso_or_equiv
_atom_site_adp_type
_atom_site_occupancy
_atom_site_site_symmetry_order
_atom_site_calc_flag
_atom_site_refinement_flags_posn
_atom_site_refinement_flags_adp
_atom_site_refinement_flags_occupancy
_atom_site_disorder_assembly
_atom_site_disorder_group
N1 N 0.27857(15) 0.75149(4) 0.76167(9) 0.0199(2) Uani 1 1 d . . . . .
C4 C 0.54775(16) 0.64084(5) 0.73302(10) 0.0156(3) Uani 1 1 d . . . . .
C3 C 0.42233(16) 0.67811(5) 0.70519(10) 0.0161(3) Uani 1 1 d . . . . .
C5 C 0.63272(17) 0.62036(5) 0.63746(10) 0.0158(3) Uani 1 1 d . . . . .
C24 C 0.57984(16) 0.62516(5) 0.85537(10) 0.0162(3) Uani 1 1 d . . . . .
C6 C 0.54328(17) 0.62300(5) 0.52314(11) 0.0162(3) Uani 1 1 d . . . . .
C7 C 0.39369(17) 0.65528(5) 0.50007(10) 0.0167(3) Uani 1 1 d . . . . .
C19 C 0.81339(17) 0.60145(5) 0.65082(11) 0.0165(3) Uani 1 1 d . . . . .
C2 C 0.37863(17) 0.71179(5) 0.79565(11) 0.0167(3) Uani 1 1 d . . . . .
C8 C 0.34811(17) 0.68480(5) 0.58837(11) 0.0173(3) Uani 1 1 d . . . . .
H8 H 0.264551 0.710395 0.570683 0.021 Uiso 1 1 calc R U . . .
C25 C 0.54147(17) 0.65822(5) 0.94275(11) 0.0172(3) Uani 1 1 d . . . . .
C33 C 0.63424(16) 0.57585(5) 0.88957(11) 0.0172(3) Uani 1 1 d . . . . .
C26 C 0.45637(17) 0.70476(5) 0.91121(11) 0.0169(3) Uani 1 1 d . . . . .
C18 C 0.87866(18) 0.57545(5) 0.55762(11) 0.0181(3) Uani 1 1 d . . . . .
C9 C 0.29936(17) 0.66138(5) 0.38066(11) 0.0177(3) Uani 1 1 d . . . . .
C10 C 0.29308(18) 0.70737(5) 0.32749(11) 0.0189(3) Uani 1 1 d . . . . .
H10 H 0.350942 0.734367 0.367189 0.023 Uiso 1 1 calc R U . . .
C16 C 0.61278(18) 0.59597(5) 0.43127(11) 0.0184(3) Uani 1 1 d . . . . .
H16 H 0.547314 0.595185 0.356237 0.022 Uiso 1 1 calc R U . . .
C20 C 0.93449(17) 0.61154(5) 0.75049(11) 0.0190(3) Uani 1 1 d . . . . .
H20 H 0.896356 0.630843 0.811799 0.023 Uiso 1 1 calc R U . . .
C12 C 0.11612(17) 0.67522(6) 0.15654(11) 0.0204(3) Uani 1 1 d . . . . .
C27 C 0.44272(17) 0.74338(5) 0.99057(11) 0.0191(3) Uani 1 1 d . . . . .
H27 H 0.497081 0.740785 1.068510 0.023 Uiso 1 1 calc R U . . .
C32 C 0.68022(17) 0.56523(5) 1.01023(11) 0.0199(3) Uani 1 1 d . . . . .
C34 C 0.63547(17) 0.53604(5) 0.81055(11) 0.0188(3) Uani 1 1 d . . . . .
H34 H 0.598402 0.541347 0.730162 0.023 Uiso 1 1 calc R U . . .
C11 C 0.20291(18) 0.71406(5) 0.21694(11) 0.0199(3) Uani 1 1 d . . . . .
H11 H 0.200456 0.745595 0.182069 0.024 Uiso 1 1 calc R U . . .
C23 C 1.05404(18) 0.55663(5) 0.57126(12) 0.0211(3) Uani 1 1 d . . . . .
H23 H 1.095612 0.537841 0.510251 0.025 Uiso 1 1 calc R U . . .
C31 C 0.65435(18) 0.60163(6) 1.09497(11) 0.0217(3) Uani 1 1 d . . . . .
H31 H 0.689276 0.595143 1.175132 0.026 Uiso 1 1 calc R U . . .
C21 C 1.10559(18) 0.59402(6) 0.76026(12) 0.0218(3) Uani 1 1 d . . . . .
H21 H 1.184433 0.601499 0.827660 0.026 Uiso 1 1 calc R U . . .
C14 C 0.21089(18) 0.62267(5) 0.32083(11) 0.0203(3) Uani 1 1 d . . . . .
H14 H 0.212202 0.591167 0.355837 0.024 Uiso 1 1 calc R U . . .
C17 C 0.76917(18) 0.57156(5) 0.44866(11) 0.0197(3) Uani 1 1 d . . . . .
H17 H 0.806638 0.551689 0.388134 0.024 Uiso 1 1 calc R U . . .
C29 C 0.26625(19) 0.78654(5) 0.84022(12) 0.0220(3) Uani 1 1 d . . . . .
H29 H 0.196157 0.814473 0.817501 0.026 Uiso 1 1 calc R U . . .
C30 C 0.58053(18) 0.64547(5) 1.06304(11) 0.0209(3) Uani 1 1 d . . . . .
H30 H 0.554362 0.668074 1.121535 0.025 Uiso 1 1 calc R U . . .
C28 C 0.35000(19) 0.78491(5) 0.95434(12) 0.0220(3) Uani 1 1 d . . . . .
H28 H 0.342991 0.811895 1.005686 0.026 Uiso 1 1 calc R U . . .
C13 C 0.12065(18) 0.62964(5) 0.21038(11) 0.0215(3) Uani 1 1 d . . . . .
H13 H 0.061126 0.602786 0.171129 0.026 Uiso 1 1 calc R U . . .
C22 C 1.16484(18) 0.56513(6) 0.67129(12) 0.0231(3) Uani 1 1 d . . . . .
H22 H 1.281146 0.551520 0.680343 0.028 Uiso 1 1 calc R U . . .
C35 C 0.68872(19) 0.49014(5) 0.84717(12) 0.0239(3) Uani 1 1 d . . . . .
H35 H 0.686465 0.464168 0.792207 0.029 Uiso 1 1 calc R U . . .
C37 C 0.74073(19) 0.51782(6) 1.04486(12) 0.0248(3) Uani 1 1 d . . . . .
H37 H 0.777758 0.511541 1.124843 0.030 Uiso 1 1 calc R U . . .
C36 C 0.7467(2) 0.48104(6) 0.96524(13) 0.0268(3) Uani 1 1 d . . . . .
H36 H 0.789648 0.449567 0.989331 0.032 Uiso 1 1 calc R U . . .
C15 C 0.0190(2) 0.68282(6) 0.03676(12) 0.0272(3) Uani 1 1 d . . . . .
H15A H -0.081025 0.705256 0.042105 0.041 Uiso 1 1 calc R U . . .
H15B H -0.025898 0.651319 0.005363 0.041 Uiso 1 1 calc R U . . .
H15C H 0.100625 0.696806 -0.015031 0.041 Uiso 1 1 calc R U . . .

loop_
_atom_site_aniso_label
_atom_site_aniso_U_11
_atom_site_aniso_U_22
_atom_site_aniso_U_33
_atom_site_aniso_U_23
_atom_site_aniso_U_13
_atom_site_aniso_U_12
N1 0.0190(5) 0.0228(6) 0.0177(5) -0.0013(4) 0.0017(4) 0.0025(5)
C4 0.0145(6) 0.0186(6) 0.0134(6) -0.0006(5) -0.0004(4) -0.0022(5)
C3 0.0134(6) 0.0205(6) 0.0143(6) -0.0004(5) 0.0016(4) -0.0013(5)
C5 0.0158(6) 0.0179(6) 0.0137(6) 0.0010(5) 0.0018(5) -0.0015(5)
C24 0.0112(5) 0.0234(7) 0.0138(6) 0.0008(5) 0.0008(4) -0.0014(5)
C6 0.0161(6) 0.0185(6) 0.0138(6) 0.0011(5) 0.0015(5) -0.0010(5)
C7 0.0153(6) 0.0212(6) 0.0135(6) 0.0013(5) 0.0005(4) -0.0009(5)
C19 0.0167(6) 0.0186(6) 0.0145(6) 0.0032(5) 0.0026(5) -0.0005(5)
C2 0.0140(6) 0.0204(6) 0.0159(6) -0.0005(5) 0.0023(4) -0.0009(5)
C8 0.0149(6) 0.0206(6) 0.0162(6) 0.0009(5) 0.0006(5) 0.0016(5)
C25 0.0140(6) 0.0232(7) 0.0144(6) 0.0000(5) 0.0011(4) -0.0014(5)
C33 0.0128(6) 0.0233(7) 0.0157(6) 0.0022(5) 0.0025(4) -0.0006(5)
C26 0.0130(6) 0.0232(7) 0.0149(6) -0.0006(5) 0.0028(4) -0.0022(5)
C18 0.0182(6) 0.0200(6) 0.0164(6) 0.0024(5) 0.0030(5) 0.0006(5)
C9 0.0151(6) 0.0244(7) 0.0135(6) -0.0004(5) 0.0015(5) 0.0027(5)
C10 0.0174(6) 0.0231(7) 0.0163(6) -0.0016(5) 0.0015(5) 0.0012(5)
C16 0.0198(6) 0.0222(7) 0.0130(5) -0.0001(5) 0.0005(5) 0.0001(5)
C20 0.0173(6) 0.0249(7) 0.0150(6) 0.0020(5) 0.0028(5) -0.0020(5)
C12 0.0150(6) 0.0322(8) 0.0140(6) -0.0003(5) 0.0012(5) 0.0033(5)
C27 0.0163(6) 0.0265(7) 0.0147(6) -0.0016(5) 0.0021(5) -0.0023(5)
C32 0.0161(6) 0.0275(7) 0.0160(6) 0.0037(5) 0.0022(5) 0.0000(5)
C34 0.0166(6) 0.0238(7) 0.0161(6) 0.0023(5) 0.0022(5) -0.0006(5)
C11 0.0185(6) 0.0252(7) 0.0163(6) 0.0025(5) 0.0033(5) 0.0037(5)
C23 0.0199(6) 0.0230(7) 0.0212(6) 0.0019(5) 0.0056(5) 0.0023(5)
C31 0.0208(6) 0.0323(8) 0.0119(5) 0.0027(5) 0.0009(5) 0.0003(6)
C21 0.0160(6) 0.0297(7) 0.0193(6) 0.0046(5) -0.0006(5) -0.0028(5)
C14 0.0206(6) 0.0228(7) 0.0174(6) 0.0001(5) 0.0014(5) 0.0009(5)
C17 0.0223(6) 0.0217(7) 0.0156(6) -0.0010(5) 0.0045(5) 0.0017(5)
C29 0.0223(7) 0.0232(7) 0.0206(6) -0.0015(5) 0.0031(5) 0.0040(6)
C30 0.0193(6) 0.0295(7) 0.0137(6) -0.0017(5) 0.0017(5) -0.0002(5)
C28 0.0218(7) 0.0246(7) 0.0201(6) -0.0058(5) 0.0046(5) -0.0004(6)
C13 0.0193(6) 0.0276(7) 0.0172(6) -0.0035(5) -0.0002(5) -0.0010(6)
C22 0.0146(6) 0.0285(7) 0.0266(7) 0.0057(6) 0.0032(5) 0.0026(5)
C35 0.0254(7) 0.0236(7) 0.0232(7) 0.0011(5) 0.0053(5) 0.0012(6)
C37 0.0237(7) 0.0322(8) 0.0184(6) 0.0077(6) 0.0026(5) 0.0035(6)
C36 0.0286(8) 0.0260(7) 0.0260(7) 0.0084(6) 0.0045(6) 0.0066(6)
C15 0.0245(7) 0.0397(9) 0.0162(6) 0.0027(6) -0.0036(5) -0.0004(6)

loop_
_atom_type_symbol
_atom_type_description
_atom_type_scat_dispersion_real
_atom_type_scat_dispersion_imag
_atom_type_scat_source
C C 0.0181 0.0091 'International Tables Vol C Tables 4.2.6.8 and 6.1.1.4'
H H 0.0000 0.0000 'International Tables Vol C Tables 4.2.6.8 and 6.1.1.4'
N N 0.0311 0.0180 'International Tables Vol C Tables 4.2.6.8 and 6.1.1.4'

loop_
_exptl_crystal_face_index_h
_exptl_crystal_face_index_k
_exptl_crystal_face_index_l
_exptl_crystal_face_perp_dist
1 -17 0 0.0912
0 -14 -5 0.1280
-1 17 0 0.0913
0 15 4 0.1330
0 18 -1 0.0570
-2 -16 -1 0.1125
-4 -4 -2 0.1733
1 -2 -7 0.1767
2 -15 -2 0.1394
0 18 -1 0.0589
0 17 -2 0.0656
0 15 -4 0.1113
0 -18 0 0.0608
0 -17 2 0.0798
1 1 7 0.1615
4 8 2 0.2087
4 -2 -4 0.2005
-4 0 -4 0.1905
-5 1 -1 0.1815
0 2 7 0.1585
5 -1 0 0.2235
0 -1 0 0.0248
0 1 0 0.0495
-1 0 -7 0.1829
1 -1 -7 0.1513

loop_
_geom_angle_atom_site_label_1
_geom_angle_atom_site_label_2
_geom_angle_atom_site_label_3
_geom_angle
_geom_angle_site_symmetry_1
_geom_angle_site_symmetry_3
_geom_angle_publ_flag
C29 N1 C2 117.19(11) . . ?
C3 C4 C5 116.76(11) . . ?
C3 C4 C24 118.02(11) . . ?
C5 C4 C24 125.21(12) . . ?
C4 C3 C2 119.58(11) . . ?
C4 C3 C8 120.09(12) . . ?
C8 C3 C2 120.19(12) . . ?
C4 C5 C19 123.04(11) . . ?
C6 C5 C4 118.78(11) . . ?
C6 C5 C19 117.88(11) . . ?
C25 C24 C4 118.32(12) . . ?
C25 C24 C33 118.44(11) . . ?
C33 C24 C4 123.02(12) . . ?
C5 C6 C7 119.50(11) . . ?
C5 C6 C16 118.90(12) . . ?
C16 C6 C7 121.44(11) . . ?
C6 C7 C9 122.01(11) . . ?
C8 C7 C6 118.58(11) . . ?
C8 C7 C9 119.09(12) . . ?
C18 C19 C5 119.71(11) . . ?
C20 C19 C5 122.41(12) . . ?
C20 C19 C18 117.65(12) . . ?
N1 C2 C3 117.45(11) . . ?
N1 C2 C26 123.07(12) . . ?
C26 C2 C3 119.12(12) . . ?
C3 C8 H8 119.2 . . ?
C7 C8 C3 121.66(12) . . ?
C7 C8 H8 119.2 . . ?
C24 C25 C26 120.15(11) . . ?
C24 C25 C30 120.06(12) . . ?
C30 C25 C26 119.76(12) . . ?
C32 C33 C24 119.11(12) . . ?
C34 C33 C24 123.94(11) . . ?
C34 C33 C32 116.85(12) . . ?
C2 C26 C25 118.98(12) . . ?
C27 C26 C2 117.35(12) . . ?
C27 C26 C25 123.66(11) . . ?
C19 C18 C17 119.04(12) . . ?
C23 C18 C19 119.61(12) . . ?
C23 C18 C17 121.23(12) . . ?
C10 C9 C7 119.74(12) . . ?
C14 C9 C7 121.98(12) . . ?
C14 C9 C10 118.25(12) . . ?
C9 C10 H10 119.7 . . ?
C11 C10 C9 120.68(13) . . ?
C11 C10 H10 119.7 . . ?
C6 C16 H16 119.1 . . ?
C17 C16 C6 121.74(12) . . ?
C17 C16 H16 119.1 . . ?
C19 C20 H20 119.3 . . ?
C21 C20 C19 121.40(13) . . ?
C21 C20 H20 119.3 . . ?
C11 C12 C15 120.69(13) . . ?
C13 C12 C11 118.08(12) . . ?
C13 C12 C15 121.23(13) . . ?
C26 C27 H27 120.3 . . ?
C28 C27 C26 119.43(12) . . ?
C28 C27 H27 120.3 . . ?
C31 C32 C33 119.33(13) . . ?
C37 C32 C33 119.91(13) . . ?
C37 C32 C31 120.65(12) . . ?
C33 C34 H34 119.1 . . ?
C35 C34 C33 121.70(12) . . ?
C35 C34 H34 119.1 . . ?
C10 C11 C12 121.07(13) . . ?
C10 C11 H11 119.5 . . ?
C12 C11 H11 119.5 . . ?
C18 C23 H23 119.5 . . ?
C22 C23 C18 120.94(13) . . ?
C22 C23 H23 119.5 . . ?
C32 C31 H31 119.5 . . ?
C30 C31 C32 120.94(12) . . ?
C30 C31 H31 119.5 . . ?
C20 C21 H21 119.8 . . ?
C20 C21 C22 120.42(12) . . ?
C22 C21 H21 119.8 . . ?
C9 C14 H14 119.6 . . ?
C13 C14 C9 120.76(13) . . ?
C13 C14 H14 119.6 . . ?
C18 C17 H17 119.7 . . ?
C16 C17 C18 120.54(12) . . ?
C16 C17 H17 119.7 . . ?
N1 C29 H29 117.9 . . ?
N1 C29 C28 124.10(13) . . ?
C28 C29 H29 117.9 . . ?
C25 C30 H30 119.5 . . ?
C31 C30 C25 121.03(13) . . ?
C31 C30 H30 119.5 . . ?
C27 C28 C29 118.51(13) . . ?
C27 C28 H28 120.7 . . ?
C29 C28 H28 120.7 . . ?
C12 C13 C14 121.14(13) . . ?
C12 C13 H13 119.4 . . ?
C14 C13 H13 119.4 . . ?
C23 C22 C21 119.68(13) . . ?
C23 C22 H22 120.2 . . ?
C21 C22 H22 120.2 . . ?
C34 C35 H35 119.6 . . ?
C34 C35 C36 120.75(14) . . ?
C36 C35 H35 119.6 . . ?
C32 C37 H37 119.4 . . ?
C36 C37 C32 121.10(13) . . ?
C36 C37 H37 119.4 . . ?
C35 C36 H36 120.3 . . ?
C37 C36 C35 119.38(14) . . ?
C37 C36 H36 120.3 . . ?
C12 C15 H15A 109.5 . . ?
C12 C15 H15B 109.5 . . ?
C12 C15 H15C 109.5 . . ?
H15A C15 H15B 109.5 . . ?
H15A C15 H15C 109.5 . . ?
H15B C15 H15C 109.5 . . ?

loop_
_geom_bond_atom_site_label_1
_geom_bond_atom_site_label_2
_geom_bond_distance
_geom_bond_site_symmetry_2
_geom_bond_publ_flag
N1 C2 1.3561(17) . ?
N1 C29 1.3275(18) . ?
C4 C3 1.4050(18) . ?
C4 C5 1.4442(17) . ?
C4 C24 1.4687(16) . ?
C3 C2 1.4539(18) . ?
C3 C8 1.4144(17) . ?
C5 C6 1.4176(16) . ?
C5 C19 1.4529(18) . ?
C24 C25 1.4049(18) . ?
C24 C33 1.4509(18) . ?
C6 C7 1.4365(18) . ?
C6 C16 1.4345(18) . ?
C7 C8 1.3699(18) . ?
C7 C9 1.4907(16) . ?
C19 C18 1.4183(18) . ?
C19 C20 1.4182(17) . ?
C2 C26 1.4107(17) . ?
C8 H8 0.9500 . ?
C25 C26 1.4538(19) . ?
C25 C30 1.4291(17) . ?
C33 C32 1.4267(17) . ?
C33 C34 1.4191(19) . ?
C26 C27 1.4068(18) . ?
C18 C23 1.4150(19) . ?
C18 C17 1.4329(17) . ?
C9 C10 1.3964(19) . ?
C9 C14 1.3941(19) . ?
C10 H10 0.9500 . ?
C10 C11 1.3919(17) . ?
C16 H16 0.9500 . ?
C16 C17 1.3536(19) . ?
C20 H20 0.9500 . ?
C20 C21 1.3724(19) . ?
C12 C11 1.394(2) . ?
C12 C13 1.390(2) . ?
C12 C15 1.5077(17) . ?
C27 H27 0.9500 . ?
C27 C28 1.375(2) . ?
C32 C31 1.4212(19) . ?
C32 C37 1.417(2) . ?
C34 H34 0.9500 . ?
C34 C35 1.370(2) . ?
C11 H11 0.9500 . ?
C23 H23 0.9500 . ?
C23 C22 1.3713(19) . ?
C31 H31 0.9500 . ?
C31 C30 1.356(2) . ?
C21 H21 0.9500 . ?
C21 C22 1.404(2) . ?
C14 H14 0.9500 . ?
C14 C13 1.3921(18) . ?
C17 H17 0.9500 . ?
C29 H29 0.9500 . ?
C29 C28 1.3986(18) . ?
C30 H30 0.9500 . ?
C28 H28 0.9500 . ?
C13 H13 0.9500 . ?
C22 H22 0.9500 . ?
C35 H35 0.9500 . ?
C35 C36 1.4067(19) . ?
C37 H37 0.9500 . ?
C37 C36 1.364(2) . ?
C36 H36 0.9500 . ?
C15 H15A 0.9800 . ?
C15 H15B 0.9800 . ?
C15 H15C 0.9800 . ?

loop_
_geom_torsion_atom_site_label_1
_geom_torsion_atom_site_label_2
_geom_torsion_atom_site_label_3
_geom_torsion_atom_site_label_4
_geom_torsion
_geom_torsion_site_symmetry_1
_geom_torsion_site_symmetry_2
_geom_torsion_site_symmetry_3
_geom_torsion_site_symmetry_4
_geom_torsion_publ_flag
N1 C2 C26 C25 171.97(12) . . . . ?
N1 C2 C26 C27 -6.51(19) . . . . ?
N1 C29 C28 C27 -4.0(2) . . . . ?
C4 C3 C2 N1 170.08(12) . . . . ?
C4 C3 C2 C26 -3.30(19) . . . . ?
C4 C3 C8 C7 0.8(2) . . . . ?
C4 C5 C6 C7 14.56(18) . . . . ?
C4 C5 C6 C16 -169.99(12) . . . . ?
C4 C5 C19 C18 170.75(12) . . . . ?
C4 C5 C19 C20 -14.9(2) . . . . ?
C4 C24 C25 C26 5.78(18) . . . . ?
C4 C24 C25 C30 -176.34(12) . . . . ?
C4 C24 C33 C32 173.56(12) . . . . ?
C4 C24 C33 C34 -10.2(2) . . . . ?
C3 C4 C5 C6 -24.84(18) . . . . ?
C3 C4 C5 C19 148.82(12) . . . . ?
C3 C4 C24 C25 -23.96(18) . . . . ?
C3 C4 C24 C33 150.46(12) . . . . ?
C3 C2 C26 C25 -15.04(18) . . . . ?
C3 C2 C26 C27 166.48(12) . . . . ?
C5 C4 C3 C2 -158.38(12) . . . . ?
C5 C4 C3 C8 17.41(18) . . . . ?
C5 C4 C24 C25 157.26(12) . . . . ?
C5 C4 C24 C33 -28.33(19) . . . . ?
C5 C6 C7 C8 3.71(19) . . . . ?
C5 C6 C7 C9 177.17(12) . . . . ?
C5 C6 C16 C17 -5.8(2) . . . . ?
C5 C19 C18 C23 -179.35(12) . . . . ?
C5 C19 C18 C17 4.68(19) . . . . ?
C5 C19 C20 C21 -178.79(13) . . . . ?
C24 C4 C3 C2 22.73(18) . . . . ?
C24 C4 C3 C8 -161.48(12) . . . . ?
C24 C4 C5 C6 153.96(12) . . . . ?
C24 C4 C5 C19 -32.4(2) . . . . ?
C24 C25 C26 C2 13.67(18) . . . . ?
C24 C25 C26 C27 -167.94(12) . . . . ?
C24 C25 C30 C31 -0.1(2) . . . . ?
C24 C33 C32 C31 6.42(19) . . . . ?
C24 C33 C32 C37 -177.38(12) . . . . ?
C24 C33 C34 C35 179.75(13) . . . . ?
C6 C5 C19 C18 -15.54(18) . . . . ?
C6 C5 C19 C20 158.81(12) . . . . ?
C6 C7 C8 C3 -11.6(2) . . . . ?
C6 C7 C9 C10 -119.31(14) . . . . ?
C6 C7 C9 C14 62.90(18) . . . . ?
C6 C16 C17 C18 -5.5(2) . . . . ?
C7 C6 C16 C17 169.54(13) . . . . ?
C7 C9 C10 C11 -178.80(12) . . . . ?
C7 C9 C14 C13 178.62(12) . . . . ?
C19 C5 C6 C7 -159.43(12) . . . . ?
C19 C5 C6 C16 16.02(18) . . . . ?
C19 C18 C23 C22 -3.1(2) . . . . ?
C19 C18 C17 C16 5.9(2) . . . . ?
C19 C20 C21 C22 -0.5(2) . . . . ?
C2 N1 C29 C28 0.2(2) . . . . ?
C2 C3 C8 C7 176.53(12) . . . . ?
C2 C26 C27 C28 2.47(19) . . . . ?
C8 C3 C2 N1 -5.71(18) . . . . ?
C8 C3 C2 C26 -179.09(12) . . . . ?
C8 C7 C9 C10 54.11(18) . . . . ?
C8 C7 C9 C14 -123.67(15) . . . . ?
C25 C24 C33 C32 -12.03(18) . . . . ?
C25 C24 C33 C34 164.24(12) . . . . ?
C25 C26 C27 C28 -175.94(13) . . . . ?
C33 C24 C25 C26 -168.89(11) . . . . ?
C33 C24 C25 C30 8.99(18) . . . . ?
C33 C32 C31 C30 2.5(2) . . . . ?
C33 C32 C37 C36 -3.7(2) . . . . ?
C33 C34 C35 C36 -0.8(2) . . . . ?
C26 C25 C30 C31 177.76(13) . . . . ?
C26 C27 C28 C29 2.4(2) . . . . ?
C18 C19 C20 C21 -4.3(2) . . . . ?
C18 C23 C22 C21 -1.8(2) . . . . ?
C9 C7 C8 C3 174.73(12) . . . . ?
C9 C10 C11 C12 0.2(2) . . . . ?
C9 C14 C13 C12 0.1(2) . . . . ?
C10 C9 C14 C13 0.8(2) . . . . ?
C16 C6 C7 C8 -171.62(12) . . . . ?
C16 C6 C7 C9 1.8(2) . . . . ?
C20 C19 C18 C23 6.04(19) . . . . ?
C20 C19 C18 C17 -169.93(12) . . . . ?
C20 C21 C22 C23 3.6(2) . . . . ?
C32 C33 C34 C35 -3.89(19) . . . . ?
C32 C31 C30 C25 -5.8(2) . . . . ?
C32 C37 C36 C35 -1.2(2) . . . . ?
C34 C33 C32 C31 -170.12(12) . . . . ?
C34 C33 C32 C37 6.08(19) . . . . ?
C34 C35 C36 C37 3.5(2) . . . . ?
C11 C12 C13 C14 -0.8(2) . . . . ?
C23 C18 C17 C16 -169.98(13) . . . . ?
C31 C32 C37 C36 172.46(14) . . . . ?
C14 C9 C10 C11 -0.9(2) . . . . ?
C17 C18 C23 C22 172.78(13) . . . . ?
C29 N1 C2 C3 -167.94(12) . . . . ?
C29 N1 C2 C26 5.2(2) . . . . ?
C30 C25 C26 C2 -164.22(12) . . . . ?
C30 C25 C26 C27 14.2(2) . . . . ?
C13 C12 C11 C10 0.6(2) . . . . ?
C37 C32 C31 C30 -173.64(14) . . . . ?
C15 C12 C11 C10 -179.94(12) . . . . ?
C15 C12 C13 C14 179.80(13) . . . . ?

loop_
_exptl_oxdiff_crystal_face_indexfrac_h
_exptl_oxdiff_crystal_face_indexfrac_k
_exptl_oxdiff_crystal_face_indexfrac_l
_exptl_oxdiff_crystal_face_x
_exptl_oxdiff_crystal_face_y
_exptl_oxdiff_crystal_face_z
1.1767 -17.2098 -0.0365 -0.2325 -0.9725 -0.0091
0.0225 -14.0328 -4.5455 -0.1760 -0.7425 0.6463
-1.2310 17.1310 -0.2514 0.2323 0.9713 0.0507
-0.1437 14.6884 4.1789 0.1859 0.7837 -0.5927
0.2497 17.5390 -1.0713 -0.0792 0.9960 0.0424
-2.1151 -15.6597 -1.0374 0.3582 -0.8602 0.3629
-4.4466 -3.9780 -1.9532 0.7735 -0.1835 0.6067
0.8981 -1.8692 -7.4112 -0.4421 -0.0332 0.8964
2.2071 -15.1114 -2.3326 -0.5115 -0.8357 0.1998
0.3188 17.6245 -0.7155 -0.0794 0.9968 -0.0091
0.0852 17.1458 -1.9098 -0.0787 0.9832 0.1648
-0.3237 15.0833 -3.8307 -0.0718 0.8888 0.4527
-0.3598 -17.6538 0.4986 0.0793 -0.9960 0.0403
-0.0291 -16.9548 2.1858 0.0782 -0.9755 -0.2055
1.2878 1.3194 6.9480 0.0089 -0.0028 -1.0000
4.0580 8.3668 1.6229 -0.7097 0.4354 -0.5538
4.2378 -1.8289 -4.3440 -0.9659 -0.0775 0.2471
-3.9703 -0.1539 -3.7341 0.6195 0.0476 0.7836
-4.7161 0.5716 -1.2829 0.8511 0.0666 0.5207
0.1175 1.7437 7.3787 0.2475 0.0219 -0.9686
4.8920 -1.0077 -0.4028 -0.9463 -0.0747 -0.3146
0.0001 -1.0000 0.0000 -0.0004 -0.0562 0.0044
-0.0001 1.0000 -0.0000 0.0004 0.0562 -0.0044
-1.3302 0.0826 -6.9450 -0.0001 0.0818 0.9966
0.8569 -1.1281 -7.4430 -0.4351 0.0090 0.9004
